data_4303964
loop_
_publ_author_name
'Werner Uhl'
'Michael Claesener'

_publ_section_title
;
Hydrogallation of Alkynes with H-GaCl2: Formation of Organoelement
Dichlorogallium Compounds Potentially Applicable as Chelating Lewis Acids
;
_journal_name_full 'Inorganic Chemistry'
_journal_page_first 4463
_journal_page_last 4470
_journal_paper_doi 10.1021/ic700767a
_journal_volume 47
_journal_year 2008
_chemical_formula_sum 'C24 H44 Cl4 Ga2 O2 Si2'
_chemical_formula_weight 702.01
_chemical_name_systematic
; 
 ? 
;
_space_group_IT_number 14
_symmetry_cell_setting monoclinic
_symmetry_space_group_name_Hall '-P 2yn'
_symmetry_space_group_name_H-M 'P 1 21/n 1'
_atom_sites_solution_hydrogens geom
_atom_sites_solution_primary direct
_atom_sites_solution_secondary difmap
_audit_creation_method SHELXL-97
_cell_angle_alpha 90.00
_cell_angle_beta 94.616(14)
_cell_angle_gamma 90.00
_cell_formula_units_Z 2
_cell_length_a 10.2844(14)
_cell_length_b 15.374(2)
_cell_length_c 10.8807(13)
_cell_measurement_temperature 293(2)
_cell_volume 1714.8(4)
_computing_structure_refinement 'SHELXL-97 (Sheldrick, 1997)'
_computing_structure_solution 'SHELXS-97 (Sheldrick, 1990)'
_diffrn_ambient_temperature 293(2)
_diffrn_measured_fraction_theta_full 0.959
_diffrn_measured_fraction_theta_max 0.959
_diffrn_radiation_monochromator graphite
_diffrn_radiation_source 'fine-focus sealed tube'
_diffrn_radiation_type MoK\a
_diffrn_radiation_wavelength 0.71073
_diffrn_reflns_av_R_equivalents 0.0712
_diffrn_reflns_av_sigmaI/netI 0.0469
_diffrn_reflns_limit_h_max 13
_diffrn_reflns_limit_h_min -13
_diffrn_reflns_limit_k_max 20
_diffrn_reflns_limit_k_min -20
_diffrn_reflns_limit_l_max 12
_diffrn_reflns_limit_l_min -13
_diffrn_reflns_number 14569
_diffrn_reflns_theta_full 28.04
_diffrn_reflns_theta_max 28.04
_diffrn_reflns_theta_min 5.31
_exptl_absorpt_coefficient_mu 1.971
_exptl_crystal_density_diffrn 1.360
_exptl_crystal_density_method 'not measured'
_exptl_crystal_F_000 724
_refine_diff_density_max 0.935
_refine_diff_density_min -0.410
_refine_diff_density_rms 0.071
_refine_ls_extinction_method none
_refine_ls_goodness_of_fit_ref 1.010
_refine_ls_hydrogen_treatment mixed
_refine_ls_matrix_type full
_refine_ls_number_parameters 180
_refine_ls_number_reflns 3990
_refine_ls_number_restraints 46
_refine_ls_restrained_S_all 1.012
_refine_ls_R_factor_all 0.0536
_refine_ls_R_factor_gt 0.0376
_refine_ls_shift/su_max 0.006
_refine_ls_shift/su_mean 0.000
_refine_ls_structure_factor_coef Fsqd
_refine_ls_weighting_details 'calc w=1/[\s^2^(Fo^2^)+(0.0390P)^2^+1.3959P] where P=(Fo^2^+2Fc^2^)/3'
_refine_ls_weighting_scheme calc
_refine_ls_wR_factor_gt 0.0865
_refine_ls_wR_factor_ref 0.0949
_reflns_number_gt 3193
_reflns_number_total 3990
_reflns_threshold_expression >2sigma(I)
_cod_data_source_file ic700767a-7et2o2.cif
_cod_data_source_block sad_compound_7(Et2O)2
_cod_database_code 4303964

loop_
_symmetry_equiv_pos_as_xyz
'x, y, z'
'-x+1/2, y+1/2, -z+1/2'
'-x, -y, -z'
'x-1/2, -y-1/2, z-1/2'

loop_
_atom_site_label
_atom_site_type_symbol
_atom_site_fract_x
_atom_site_fract_y
_atom_site_fract_z
_atom_site_U_iso_or_equiv
_atom_site_adp_type
_atom_site_occupancy
_atom_site_symmetry_multiplicity
_atom_site_calc_flag
_atom_site_refinement_flags
_atom_site_disorder_assembly
_atom_site_disorder_group
Ga1 Ga 0.23126(3) 0.211036(18) 0.35286(3) 0.03017(10) Uani 1 1 d . . .
Si1 Si 0.27181(8) 0.10775(5) 0.09808(7) 0.03282(18) Uani 1 1 d . . .
C11 C 0.2586(3) 0.2174(2) 0.0249(3) 0.0446(7) Uani 1 1 d . . .
H11A H 0.3023 0.2170 -0.0498 0.054 Uiso 1 1 calc R . .
H11B H 0.2984 0.2599 0.0805 0.054 Uiso 1 1 calc R . .
H11C H 0.1683 0.2317 0.0063 0.054 Uiso 1 1 calc R . .
C12 C 0.1914(4) 0.0271(2) -0.0100(3) 0.0578(10) Uani 1 1 d . . .
H12A H 0.1032 0.0450 -0.0324 0.069 Uiso 1 1 calc R . .
H12B H 0.1911 -0.0288 0.0293 0.069 Uiso 1 1 calc R . .
H12C H 0.2382 0.0235 -0.0826 0.069 Uiso 1 1 calc R . .
C13 C 0.4460(3) 0.0763(2) 0.1331(4) 0.0507(8) Uani 1 1 d . . .
H13A H 0.4505 0.0188 0.1676 0.061 Uiso 1 1 calc R . .
H13B H 0.4873 0.1167 0.1913 0.061 Uiso 1 1 calc R . .
H13C H 0.4900 0.0773 0.0586 0.061 Uiso 1 1 calc R . .
Cl1 Cl 0.41955(8) 0.27442(6) 0.33634(8) 0.0511(2) Uani 1 1 d . . .
Cl2 Cl 0.08905(8) 0.31583(5) 0.35401(8) 0.04687(19) Uani 1 1 d . . .
C1 C 0.1935(3) 0.10961(16) 0.2483(2) 0.0292(5) Uani 1 1 d . . .
C2 C 0.1245(3) 0.03990(16) 0.2786(3) 0.0316(5) Uani 1 1 d . . .
H2 H 0.1174 -0.0053 0.2175 0.038 Uiso 1 1 calc R . .
C21 C 0.0580(3) 0.02162(16) 0.3907(2) 0.0295(5) Uani 1 1 d . . .
C22 C -0.0040(3) 0.08465(16) 0.4570(3) 0.0329(6) Uani 1 1 d . . .
H22 H -0.0085 0.1435 0.4275 0.039 Uiso 1 1 calc R . .
C23 C -0.0591(3) 0.06363(16) 0.5642(3) 0.0351(6) Uani 1 1 d . . .
H23 H -0.0993 0.1086 0.6093 0.042 Uiso 1 1 calc R . .
O1 O 0.2568(2) 0.17928(13) 0.53043(19) 0.0417(5) Uani 1 1 d D B .
CE1 C 0.2044(4) 0.2288(3) 0.6308(3) 0.0571(9) Uani 1 1 d D . .
HE1A H 0.1926 0.1903 0.6985 0.069 Uiso 1 1 calc R . .
HE1B H 0.1205 0.2518 0.6026 0.069 Uiso 1 1 calc R . .
CE2 C 0.2906(5) 0.3008(3) 0.6742(4) 0.0696(12) Uani 1 1 d D . .
HE2A H 0.3742 0.2781 0.7040 0.084 Uiso 1 1 calc R . .
HE2B H 0.2527 0.3311 0.7397 0.084 Uiso 1 1 calc R . .
HE2C H 0.3011 0.3403 0.6074 0.084 Uiso 1 1 calc R . .
CE3 C 0.3654(4) 0.1214(3) 0.5658(4) 0.0699(11) Uani 1 1 d DU . .
HE3A H 0.4244 0.1244 0.5019 0.084 Uiso 1 1 calc R A 1
HE3B H 0.4105 0.1452 0.6388 0.084 Uiso 1 1 calc R A 1
CE4 C 0.343(2) 0.0321(8) 0.589(2) 0.138(10) Uani 0.40 1 d PDU B 1
HE4A H 0.3073 0.0046 0.5145 0.165 Uiso 0.40 1 calc PR B 1
HE4B H 0.2827 0.0267 0.6514 0.165 Uiso 0.40 1 calc PR B 1
HE4C H 0.4239 0.0046 0.6166 0.165 Uiso 0.40 1 calc PR B 1
CE4A C 0.3251(15) 0.0564(8) 0.6521(12) 0.087(5) Uani 0.50 1 d PDU B 2
HE4D H 0.2394 0.0357 0.6253 0.105 Uiso 0.50 1 calc PR B 2
HE4E H 0.3240 0.0818 0.7325 0.105 Uiso 0.50 1 calc PR B 2
HE4F H 0.3854 0.0086 0.6553 0.105 Uiso 0.50 1 calc PR B 2
CE4B C 0.423(4) 0.069(2) 0.480(3) 0.084(12) Uani 0.10 1 d PDU B 3
HE4G H 0.4994 0.0970 0.4539 0.100 Uiso 0.10 1 calc PR B 3
HE4H H 0.3618 0.0596 0.4093 0.100 Uiso 0.10 1 calc PR B 3
HE4I H 0.4465 0.0138 0.5167 0.100 Uiso 0.10 1 calc PR B 3

loop_
_atom_site_aniso_label
_atom_site_aniso_U_11
_atom_site_aniso_U_22
_atom_site_aniso_U_33
_atom_site_aniso_U_23
_atom_site_aniso_U_13
_atom_site_aniso_U_12
Ga1 0.03747(17) 0.02596(14) 0.02763(17) -0.00039(11) 0.00603(10) -0.00257(11)
Si1 0.0428(4) 0.0299(4) 0.0274(4) 0.0006(3) 0.0134(3) -0.0067(3)
C11 0.0563(19) 0.0428(16) 0.0348(17) 0.0126(12) 0.0032(13) -0.0100(14)
C12 0.083(3) 0.054(2) 0.040(2) -0.0134(15) 0.0240(17) -0.0230(18)
C13 0.0510(19) 0.0499(18) 0.054(2) 0.0080(15) 0.0222(16) 0.0051(15)
Cl1 0.0472(4) 0.0574(5) 0.0492(5) -0.0021(3) 0.0073(3) -0.0210(3)
Cl2 0.0563(5) 0.0309(3) 0.0528(5) -0.0039(3) 0.0010(3) 0.0081(3)
C1 0.0351(13) 0.0271(12) 0.0266(14) 0.0007(9) 0.0094(10) -0.0008(9)
C2 0.0428(15) 0.0244(11) 0.0293(14) -0.0029(9) 0.0135(11) -0.0037(10)
C21 0.0369(14) 0.0236(11) 0.0293(14) 0.0022(9) 0.0105(10) -0.0040(10)
C22 0.0416(15) 0.0213(11) 0.0375(16) 0.0049(10) 0.0142(11) 0.0014(10)
C23 0.0453(16) 0.0210(11) 0.0417(17) 0.0010(10) 0.0206(12) 0.0004(10)
O1 0.0547(13) 0.0402(11) 0.0302(12) 0.0008(8) 0.0038(9) 0.0046(9)
CE1 0.073(2) 0.067(2) 0.033(2) -0.0045(15) 0.0088(15) 0.0035(18)
CE2 0.104(4) 0.052(2) 0.050(2) -0.0041(17) -0.014(2) 0.008(2)
CE3 0.081(3) 0.071(3) 0.055(3) 0.0093(19) -0.010(2) 0.020(2)
CE4 0.158(18) 0.059(7) 0.18(2) 0.008(11) -0.083(18) 0.033(9)
CE4A 0.101(9) 0.073(8) 0.081(9) 0.043(6) -0.040(7) -0.024(7)
CE4B 0.08(3) 0.022(15) 0.15(3) -0.03(2) -0.02(2) 0.024(16)

loop_
_atom_type_symbol
_atom_type_description
_atom_type_scat_dispersion_real
_atom_type_scat_dispersion_imag
_atom_type_scat_source
C C 0.0033 0.0016 'International Tables Vol C Tables 4.2.6.8 and 6.1.1.4'
H H 0.0000 0.0000 'International Tables Vol C Tables 4.2.6.8 and 6.1.1.4'
O O 0.0106 0.0060 'International Tables Vol C Tables 4.2.6.8 and 6.1.1.4'
Si Si 0.0817 0.0704 'International Tables Vol C Tables 4.2.6.8 and 6.1.1.4'
Cl Cl 0.1484 0.1585 'International Tables Vol C Tables 4.2.6.8 and 6.1.1.4'
Ga Ga 0.2307 1.6083 'International Tables Vol C Tables 4.2.6.8 and 6.1.1.4'

loop_
_geom_angle_atom_site_label_1
_geom_angle_atom_site_label_2
_geom_angle_atom_site_label_3
_geom_angle
_geom_angle_site_symmetry_1
_geom_angle_site_symmetry_3
_geom_angle_publ_flag
C1 Ga1 O1 112.02(10) . . ?
C1 Ga1 Cl2 119.51(8) . . ?
O1 Ga1 Cl2 102.26(7) . . ?
C1 Ga1 Cl1 116.36(8) . . ?
O1 Ga1 Cl1 98.08(7) . . ?
Cl2 Ga1 Cl1 105.68(4) . . ?
C12 Si1 C13 109.16(19) . . ?
C12 Si1 C11 108.64(17) . . ?
C13 Si1 C11 110.93(15) . . ?
C12 Si1 C1 111.12(14) . . ?
C13 Si1 C1 107.35(14) . . ?
C11 Si1 C1 109.64(14) . . ?
C2 C1 Si1 118.3(2) . . ?
C2 C1 Ga1 125.4(2) . . ?
Si1 C1 Ga1 116.11(13) . . ?
C1 C2 C21 130.3(2) . . ?
C22 C21 C23 117.5(2) . 3_556 ?
C22 C21 C2 124.0(2) . . ?
C23 C21 C2 118.6(2) 3_556 . ?
C23 C22 C21 120.8(2) . . ?
C22 C23 C21 121.7(2) . 3_556 ?
CE3 O1 CE1 116.1(3) . . ?
CE3 O1 Ga1 116.4(2) . . ?
CE1 O1 Ga1 124.6(2) . . ?
O1 CE1 CE2 112.4(3) . . ?
CE4B CE3 CE4 69(2) . . ?
CE4B CE3 O1 122.1(16) . . ?
CE4 CE3 O1 120.4(10) . . ?
CE4B CE3 CE4A 101.0(19) . . ?
CE4 CE3 CE4A 32.9(12) . . ?
O1 CE3 CE4A 109.8(7) . . ?

loop_
_geom_bond_atom_site_label_1
_geom_bond_atom_site_label_2
_geom_bond_distance
_geom_bond_site_symmetry_2
_geom_bond_publ_flag
Ga1 C1 1.951(3) . ?
Ga1 O1 1.990(2) . ?
Ga1 Cl2 2.1767(8) . ?
Ga1 Cl1 2.1881(8) . ?
Si1 C12 1.856(3) . ?
Si1 C13 1.865(4) . ?
Si1 C11 1.864(3) . ?
Si1 C1 1.879(3) . ?
C1 C2 1.341(3) . ?
C2 C21 1.473(3) . ?
C21 C22 1.393(3) . ?
C21 C23 1.399(3) 3_556 ?
C22 C23 1.376(4) . ?
C23 C21 1.399(3) 3_556 ?
O1 CE3 1.455(4) . ?
O1 CE1 1.468(4) . ?
CE1 CE2 1.473(5) . ?
CE3 CE4B 1.404(16) . ?
CE3 CE4 1.418(12) . ?
CE3 CE4A 1.455(10) . ?

loop_
_geom_torsion_atom_site_label_1
_geom_torsion_atom_site_label_2
_geom_torsion_atom_site_label_3
_geom_torsion_atom_site_label_4
_geom_torsion
_geom_torsion_site_symmetry_1
_geom_torsion_site_symmetry_2
_geom_torsion_site_symmetry_3
_geom_torsion_site_symmetry_4
_geom_torsion_publ_flag
C12 Si1 C1 C2 21.1(3) . . . . ?
C13 Si1 C1 C2 -98.2(3) . . . . ?
C11 Si1 C1 C2 141.2(2) . . . . ?
C12 Si1 C1 Ga1 -163.27(18) . . . . ?
C13 Si1 C1 Ga1 77.43(18) . . . . ?
C11 Si1 C1 Ga1 -43.2(2) . . . . ?
O1 Ga1 C1 C2 34.7(3) . . . . ?
Cl2 Ga1 C1 C2 -84.8(3) . . . . ?
Cl1 Ga1 C1 C2 146.4(2) . . . . ?
O1 Ga1 C1 Si1 -140.60(13) . . . . ?
Cl2 Ga1 C1 Si1 99.93(14) . . . . ?
Cl1 Ga1 C1 Si1 -28.91(17) . . . . ?
Si1 C1 C2 C21 177.1(2) . . . . ?
Ga1 C1 C2 C21 2.0(5) . . . . ?
C1 C2 C21 C22 35.3(5) . . . . ?
C1 C2 C21 C23 -143.2(3) . . . 3_556 ?
C23 C21 C22 C23 1.5(5) 3_556 . . . ?
C2 C21 C22 C23 -177.0(3) . . . . ?
C21 C22 C23 C21 -1.6(5) . . . 3_556 ?
C1 Ga1 O1 CE3 62.1(3) . . . . ?
Cl2 Ga1 O1 CE3 -168.8(2) . . . . ?
Cl1 Ga1 O1 CE3 -60.7(3) . . . . ?
C1 Ga1 O1 CE1 -138.0(2) . . . . ?
Cl2 Ga1 O1 CE1 -8.8(3) . . . . ?
Cl1 Ga1 O1 CE1 99.2(2) . . . . ?
CE3 O1 CE1 CE2 74.5(4) . . . . ?
Ga1 O1 CE1 CE2 -85.5(4) . . . . ?
CE1 O1 CE3 CE4B 178(2) . . . . ?
Ga1 O1 CE3 CE4B -20(2) . . . . ?
CE1 O1 CE3 CE4 95.3(14) . . . . ?
Ga1 O1 CE3 CE4 -103.0(13) . . . . ?
CE1 O1 CE3 CE4A 60.7(7) . . . . ?
Ga1 O1 CE3 CE4A -137.6(6) . . . . ?
